data_4320521
loop_
_publ_author_name
'Rudolf J. Wehmschulte'
'Brendan Twamley'
'Masood A. Khan'

_publ_contact_author_address
;       Department of Chemistry and Biochemistry
       University of Oklahoma
       620 Parrington Oval, Room 208
       Norman, OK 73019
;
_publ_contact_author_email rjwehmschulte@ou.edu
_publ_contact_author_fax '405 325 6111'
_publ_contact_author_name 'Rudolf J. Wehmschulte'
_publ_contact_author_phone '405 325 2388'
_publ_section_title
;
 Synthesis and Characterization of an Unsolvated Dimeric Diarylmagnesium
 Compound and Its Magnesium Iodide Byproducts
;
_journal_name_full 'Inorganic Chemistry'
_journal_page_first 6004
_journal_page_last 6008
_journal_paper_doi 10.1021/ic010513m
_journal_volume 40
_journal_year 2001
_chemical_formula_sum 'C40 H52 Mg2'
_chemical_formula_weight 581.44
_chemical_name_common '[diep2Mg]2'
_chemical_name_systematic
;
?
;
_space_group_IT_number 14
_symmetry_cell_setting monoclinic
_symmetry_space_group_name_Hall '-P 2ybc'
_symmetry_space_group_name_H-M 'P 1 21/c 1'
_atom_sites_solution_hydrogens geom
_atom_sites_solution_primary direct
_atom_sites_solution_secondary difmap
_audit_creation_method SHELXL-97
_cell_angle_alpha 90.00
_cell_angle_beta 108.56(2)
_cell_angle_gamma 90.00
_cell_formula_units_Z 8
_cell_length_a 19.481(2)
_cell_length_b 12.862(1)
_cell_length_c 29.179(2)
_cell_measurement_reflns_used 3374
_cell_measurement_temperature 89(2)
_cell_measurement_theta_max 21.07
_cell_measurement_theta_min 2.22
_cell_volume 6931.0(13)
_computing_cell_refinement 'Bruker SMART'
_computing_data_collection 'Bruker SMART'
_computing_data_reduction 'Bruker SHELXTL v. 5.10'
_computing_molecular_graphics 'XP, Bruker SHELXTL v. 5.10'
_computing_publication_material 'XCIF, Bruker SHELXTL v. 5.10'
_computing_structure_refinement 'XL, Bruker SHELXTL v. 5.10'
_computing_structure_solution 'XS, Bruker SHELXTL v. 5.10'
_diffrn_ambient_temperature 89(2)
_diffrn_detector_area_resol_mean 8.3
_diffrn_measured_fraction_theta_full 1.000
_diffrn_measured_fraction_theta_max 1.000
_diffrn_measurement_device_type 'Bruker SMART 1000'
_diffrn_measurement_method \w
_diffrn_radiation_monochromator graphite
_diffrn_radiation_source 'normal-focus sealed tube'
_diffrn_radiation_type MoK\a
_diffrn_radiation_wavelength 0.71073
_diffrn_reflns_av_R_equivalents 0.3688
_diffrn_reflns_av_sigmaI/netI 0.3043
_diffrn_reflns_limit_h_max 23
_diffrn_reflns_limit_h_min -23
_diffrn_reflns_limit_k_max 15
_diffrn_reflns_limit_k_min -15
_diffrn_reflns_limit_l_max 34
_diffrn_reflns_limit_l_min -34
_diffrn_reflns_number 62255
_diffrn_reflns_theta_full 25.00
_diffrn_reflns_theta_max 25.00
_diffrn_reflns_theta_min 1.47
_diffrn_standards_decay_% <0.01%
_diffrn_standards_interval_count 'beginning and end'
_diffrn_standards_number '50 frames remeasured'
_exptl_absorpt_coefficient_mu 0.095
_exptl_absorpt_correction_T_max 0.9924
_exptl_absorpt_correction_T_min 0.9813
_exptl_absorpt_correction_type empirical
_exptl_absorpt_process_details 'SADABS (Sheldrick, 1999)'
_exptl_crystal_colour 'pale yellow'
_exptl_crystal_density_diffrn 1.114
_exptl_crystal_density_method 'not measured'
_exptl_crystal_description needle
_exptl_crystal_F_000 2528
_exptl_crystal_size_max 0.20
_exptl_crystal_size_mid 0.11
_exptl_crystal_size_min 0.08
_refine_diff_density_max 0.474
_refine_diff_density_min -0.305
_refine_diff_density_rms 0.079
_refine_ls_extinction_coef 0.0051(5)
_refine_ls_extinction_expression Fc^*^=kFc[1+0.001xFc^2^\l^3^/sin(2\q)]^-1/4^
_refine_ls_extinction_method SHELXL
_refine_ls_goodness_of_fit_ref 1.004
_refine_ls_hydrogen_treatment mixed
_refine_ls_matrix_type full
_refine_ls_number_parameters 774
_refine_ls_number_reflns 12215
_refine_ls_number_restraints 0
_refine_ls_restrained_S_all 1.004
_refine_ls_R_factor_all 0.2825
_refine_ls_R_factor_gt 0.0768
_refine_ls_shift/su_max 0.000
_refine_ls_shift/su_mean 0.000
_refine_ls_structure_factor_coef Fsqd
_refine_ls_weighting_details 'calc w=1/[\s^2^(Fo^2^)+(0.0932P)^2^+0.0000P] where P=(Fo^2^+2Fc^2^)/3'
_refine_ls_weighting_scheme calc
_refine_ls_wR_factor_gt 0.1601
_refine_ls_wR_factor_ref 0.2706
_reflns_number_gt 3886
_reflns_number_total 12215
_reflns_threshold_expression >2sigma(I)
_cod_data_source_file ic010513m_2.cif
_cod_data_source_block bt97_COMPOUND3
_cod_depositor_comments
;
The following automatic conversions were performed:

'_symmetry_cell_setting' value 'Monoclinic' changed to 'monoclinic'
according to the built-in table from CIF Core dictionary named
'cif_core.dic' version 2.4.1 from
2010-06-29.

'_exptl_absorpt_correction_type' value 'Empirical'
changed to 'empirical' according to the built-in table from CIF Core
dictionary named 'cif_core.dic' version 2.4.1 from 2010-06-29.

Automatic conversion script
Id: cif_fix_values 1646 2011-03-28 12:23:43Z adriana 
;
_cod_original_cell_volume 6931.0(10)
_cod_database_code 4320521

loop_
_symmetry_equiv_pos_as_xyz
'x, y, z'
'-x, y+1/2, -z+1/2'
'-x, -y, -z'
'x, -y-1/2, z-1/2'

loop_
_atom_site_label
_atom_site_type_symbol
_atom_site_fract_x
_atom_site_fract_y
_atom_site_fract_z
_atom_site_U_iso_or_equiv
_atom_site_adp_type
_atom_site_occupancy
_atom_site_symmetry_multiplicity
_atom_site_calc_flag
_atom_site_refinement_flags
_atom_site_disorder_assembly
_atom_site_disorder_group
Mg1 Mg 0.30913(13) 0.30024(17) 0.37931(8) 0.0293(6) Uani 1 1 d . . .
Mg2 Mg 0.37052(13) 0.10505(17) 0.37734(8) 0.0294(6) Uani 1 1 d . . .
Mg3 Mg 0.12297(13) 0.62918(18) 0.12196(8) 0.0304(6) Uani 1 1 d . . .
Mg4 Mg 0.18017(13) 0.82516(18) 0.11330(9) 0.0330(7) Uani 1 1 d . . .
C1 C 0.2496(4) 0.4397(5) 0.3761(2) 0.0267(17) Uani 1 1 d . . .
C2 C 0.2691(4) 0.5211(6) 0.4097(2) 0.0301(18) Uani 1 1 d . . .
C3 C 0.2192(4) 0.5997(6) 0.4094(3) 0.038(2) Uani 1 1 d . . .
H3A H 0.2328 0.6541 0.4326 0.045 Uiso 1 1 calc R . .
C4 C 0.1507(4) 0.5995(6) 0.3759(3) 0.038(2) Uani 1 1 d . . .
H4A H 0.1170 0.6521 0.3770 0.046 Uiso 1 1 calc R . .
C5 C 0.1309(4) 0.5231(6) 0.3410(3) 0.038(2) Uani 1 1 d . . .
H5A H 0.0846 0.5247 0.3170 0.045 Uiso 1 1 calc R . .
C6 C 0.1801(4) 0.4428(5) 0.3413(3) 0.0288(18) Uani 1 1 d . . .
C7 C 0.1588(4) 0.3646(6) 0.3002(3) 0.0361(19) Uani 1 1 d . . .
H7A H 0.1054 0.3593 0.2876 0.043 Uiso 1 1 calc R . .
H7B H 0.1781 0.2954 0.3127 0.043 Uiso 1 1 calc R . .
C8 C 0.1875(4) 0.3950(6) 0.2586(3) 0.041(2) Uani 1 1 d . . .
H8A H 0.1724 0.3427 0.2329 0.062 Uiso 1 1 calc R . .
H8B H 0.2405 0.3986 0.2707 0.062 Uiso 1 1 calc R . .
H8C H 0.1679 0.4629 0.2457 0.062 Uiso 1 1 calc R . .
C9 C 0.3419(4) 0.5241(6) 0.4480(2) 0.0337(19) Uani 1 1 d . . .
H9A H 0.3571 0.5975 0.4547 0.040 Uiso 1 1 calc R . .
H9B H 0.3777 0.4891 0.4356 0.040 Uiso 1 1 calc R . .
C10 C 0.3423(4) 0.4716(6) 0.4953(2) 0.039(2) Uani 1 1 d . . .
H10A H 0.3905 0.4782 0.5192 0.058 Uiso 1 1 calc R . .
H10B H 0.3301 0.3978 0.4892 0.058 Uiso 1 1 calc R . .
H10C H 0.3065 0.5052 0.5075 0.058 Uiso 1 1 calc R . .
C11 C 0.3442(4) 0.2294(5) 0.3195(2) 0.0282(18) Uani 1 1 d . . .
C12 C 0.3998(4) 0.2946(5) 0.3139(2) 0.0257(17) Uani 1 1 d . . .
C13 C 0.4130(4) 0.3004(6) 0.2700(3) 0.0354(19) Uani 1 1 d . . .
H13A H 0.4505 0.3442 0.2668 0.042 Uiso 1 1 calc R . .
C14 C 0.3720(4) 0.2429(6) 0.2307(3) 0.039(2) Uani 1 1 d . . .
H14A H 0.3824 0.2458 0.2010 0.046 Uiso 1 1 calc R . .
C15 C 0.3167(4) 0.1819(6) 0.2345(2) 0.0334(19) Uani 1 1 d . . .
H15A H 0.2876 0.1445 0.2071 0.040 Uiso 1 1 calc R . .
C16 C 0.3027(4) 0.1740(5) 0.2780(3) 0.0278(17) Uani 1 1 d . . .
C17 C 0.2399(4) 0.1044(5) 0.2798(3) 0.038(2) Uani 1 1 d . . .
H17A H 0.2408 0.0986 0.3138 0.046 Uiso 1 1 calc R . .
H17B H 0.1938 0.1387 0.2614 0.046 Uiso 1 1 calc R . .
C18 C 0.2406(4) -0.0044(6) 0.2596(3) 0.049(2) Uani 1 1 d . . .
H18A H 0.1983 -0.0431 0.2616 0.073 Uiso 1 1 calc R . .
H18B H 0.2849 -0.0404 0.2785 0.073 Uiso 1 1 calc R . .
H18C H 0.2390 0.0002 0.2258 0.073 Uiso 1 1 calc R . .
C19 C 0.4457(4) 0.3612(5) 0.3550(3) 0.0334(19) Uani 1 1 d . . .
H19A H 0.4974 0.3457 0.3601 0.040 Uiso 1 1 calc R . .
H19B H 0.4352 0.3419 0.3849 0.040 Uiso 1 1 calc R . .
C20 C 0.4334(4) 0.4786(5) 0.3465(3) 0.041(2) Uani 1 1 d . . .
H20A H 0.4671 0.5168 0.3734 0.061 Uiso 1 1 calc R . .
H20B H 0.3835 0.4958 0.3445 0.061 Uiso 1 1 calc R . .
H20C H 0.4417 0.4980 0.3163 0.061 Uiso 1 1 calc R . .
C21 C 0.4180(4) -0.0407(5) 0.3727(2) 0.0273(17) Uani 1 1 d . . .
C22 C 0.3951(4) -0.1341(5) 0.3882(2) 0.0286(18) Uani 1 1 d . . .
C23 C 0.4243(4) -0.2297(6) 0.3802(2) 0.0343(19) Uani 1 1 d . . .
H23A H 0.4067 -0.2928 0.3892 0.041 Uiso 1 1 calc R . .
C24 C 0.4790(4) -0.2317(6) 0.3592(3) 0.040(2) Uani 1 1 d . . .
H24A H 0.4992 -0.2964 0.3544 0.048 Uiso 1 1 calc R . .
C25 C 0.5045(4) -0.1405(5) 0.3451(3) 0.036(2) Uani 1 1 d . . .
H25A H 0.5426 -0.1419 0.3313 0.043 Uiso 1 1 calc R . .
C26 C 0.4732(4) -0.0468(5) 0.3516(2) 0.0305(18) Uani 1 1 d . . .
C27 C 0.5001(4) 0.0539(6) 0.3359(3) 0.042(2) Uani 1 1 d . . .
H27A H 0.4590 0.0852 0.3103 0.050 Uiso 1 1 calc R . .
H27B H 0.5124 0.1019 0.3638 0.050 Uiso 1 1 calc R . .
C28 C 0.5631(4) 0.0516(6) 0.3174(3) 0.051(2) Uani 1 1 d . . .
H28A H 0.5747 0.1226 0.3102 0.077 Uiso 1 1 calc R . .
H28B H 0.5510 0.0095 0.2879 0.077 Uiso 1 1 calc R . .
H28C H 0.6050 0.0212 0.3420 0.077 Uiso 1 1 calc R . .
C29 C 0.3364(4) -0.1349(6) 0.4119(3) 0.0345(19) Uani 1 1 d . . .
H29A H 0.3451 -0.0764 0.4351 0.041 Uiso 1 1 calc R . .
H29B H 0.3405 -0.2002 0.4306 0.041 Uiso 1 1 calc R . .
C30 C 0.2597(4) -0.1264(6) 0.3773(3) 0.046(2) Uani 1 1 d . . .
H30A H 0.2255 -0.1256 0.3957 0.069 Uiso 1 1 calc R . .
H30B H 0.2493 -0.1860 0.3552 0.069 Uiso 1 1 calc R . .
H30C H 0.2547 -0.0619 0.3586 0.069 Uiso 1 1 calc R . .
C31 C 0.3400(4) 0.1752(5) 0.4385(2) 0.0279(18) Uani 1 1 d . . .
C32 C 0.4080(4) 0.1595(5) 0.4749(3) 0.0303(18) Uani 1 1 d . . .
C33 C 0.4134(4) 0.1159(6) 0.5189(3) 0.039(2) Uani 1 1 d . . .
H33A H 0.4598 0.1048 0.5419 0.047 Uiso 1 1 calc R . .
C34 C 0.3516(5) 0.0877(6) 0.5299(3) 0.048(2) Uani 1 1 d . . .
H34A H 0.3558 0.0584 0.5606 0.058 Uiso 1 1 calc R . .
C35 C 0.2836(4) 0.1022(6) 0.4962(3) 0.038(2) Uani 1 1 d . . .
H35A H 0.2413 0.0836 0.5037 0.045 Uiso 1 1 calc R . .
C36 C 0.2780(4) 0.1447(5) 0.4507(2) 0.0307(18) Uani 1 1 d . . .
C37 C 0.2026(4) 0.1596(6) 0.4164(3) 0.0349(19) Uani 1 1 d . . .
H37A H 0.1745 0.0952 0.4158 0.042 Uiso 1 1 calc R . .
H37B H 0.2053 0.1706 0.3834 0.042 Uiso 1 1 calc R . .
C38 C 0.1627(4) 0.2505(6) 0.4295(3) 0.042(2) Uani 1 1 d . . .
H38A H 0.1140 0.2554 0.4060 0.064 Uiso 1 1 calc R . .
H38B H 0.1893 0.3150 0.4290 0.064 Uiso 1 1 calc R . .
H38C H 0.1591 0.2397 0.4619 0.064 Uiso 1 1 calc R . .
C39 C 0.4786(4) 0.1902(5) 0.4664(3) 0.0338(19) Uani 1 1 d . . .
H39A H 0.5168 0.1390 0.4822 0.041 Uiso 1 1 calc R . .
H39B H 0.4717 0.1892 0.4313 0.041 Uiso 1 1 calc R . .
C40 C 0.5027(4) 0.2984(6) 0.4865(3) 0.042(2) Uani 1 1 d . . .
H40A H 0.5452 0.3195 0.4776 0.063 Uiso 1 1 calc R . .
H40B H 0.5153 0.2972 0.5218 0.063 Uiso 1 1 calc R . .
H40C H 0.4633 0.3480 0.4730 0.063 Uiso 1 1 calc R . .
C41 C 0.0859(4) 0.4809(5) 0.1330(2) 0.0263(17) Uani 1 1 d . . .
C42 C 0.0310(4) 0.4695(5) 0.1550(2) 0.0289(18) Uani 1 1 d . . .
C43 C 0.0092(4) 0.3714(6) 0.1654(3) 0.0355(19) Uani 1 1 d . . .
H43A H -0.0284 0.3654 0.1794 0.043 Uiso 1 1 calc R . .
C44 C 0.0420(4) 0.2830(6) 0.1555(3) 0.037(2) Uani 1 1 d . . .
H44A H 0.0280 0.2166 0.1637 0.044 Uiso 1 1 calc R . .
C45 C 0.0952(4) 0.2912(6) 0.1337(3) 0.038(2) Uani 1 1 d . . .
H45A H 0.1173 0.2301 0.1266 0.046 Uiso 1 1 calc R . .
C46 C 0.1169(4) 0.3894(5) 0.1220(2) 0.0295(18) Uani 1 1 d . . .
C47 C 0.1763(4) 0.3947(6) 0.0988(3) 0.040(2) Uani 1 1 d . . .
H47A H 0.1696 0.3369 0.0753 0.048 Uiso 1 1 calc R . .
H47B H 0.1717 0.4607 0.0806 0.048 Uiso 1 1 calc R . .
C48 C 0.2517(4) 0.3880(7) 0.1350(3) 0.051(2) Uani 1 1 d . . .
H48A H 0.2876 0.3919 0.1179 0.076 Uiso 1 1 calc R . .
H48B H 0.2572 0.3220 0.1525 0.076 Uiso 1 1 calc R . .
H48C H 0.2592 0.4459 0.1579 0.076 Uiso 1 1 calc R . .
C49 C -0.0057(4) 0.5666(5) 0.1654(3) 0.0320(19) Uani 1 1 d . . .
H49A H 0.0327 0.6174 0.1812 0.038 Uiso 1 1 calc R . .
H49B H -0.0345 0.5969 0.1339 0.038 Uiso 1 1 calc R . .
C50 C -0.0544(4) 0.5572(6) 0.1959(3) 0.045(2) Uani 1 1 d . . .
H50A H -0.0731 0.6261 0.2001 0.067 Uiso 1 1 calc R . .
H50B H -0.0270 0.5287 0.2276 0.067 Uiso 1 1 calc R . .
H50C H -0.0948 0.5109 0.1800 0.067 Uiso 1 1 calc R . .
C51 C 0.1447(4) 0.6935(5) 0.0570(3) 0.0334(19) Uani 1 1 d . . .
C52 C 0.0757(4) 0.6923(6) 0.0216(3) 0.036(2) Uani 1 1 d . . .
C53 C 0.0672(4) 0.6793(7) -0.0275(3) 0.046(2) Uani 1 1 d . . .
H53A H 0.0201 0.6815 -0.0506 0.055 Uiso 1 1 calc R . .
C54 C 0.1266(5) 0.6634(7) -0.0424(3) 0.051(2) Uani 1 1 d . . .
H54A H 0.1207 0.6531 -0.0757 0.061 Uiso 1 1 calc R . .
C55 C 0.1958(4) 0.6625(6) -0.0082(3) 0.043(2) Uani 1 1 d . . .
H55A H 0.2369 0.6517 -0.0184 0.051 Uiso 1 1 calc R . .
C56 C 0.2051(4) 0.6772(5) 0.0404(3) 0.0329(19) Uani 1 1 d . . .
C57 C 0.2806(4) 0.6724(6) 0.0761(3) 0.037(2) Uani 1 1 d . . .
H57A H 0.2941 0.5984 0.0826 0.044 Uiso 1 1 calc R . .
H57B H 0.2796 0.7038 0.1068 0.044 Uiso 1 1 calc R . .
C58 C 0.3393(4) 0.7255(7) 0.0611(3) 0.052(2) Uani 1 1 d . . .
H58A H 0.3848 0.7237 0.0880 0.079 Uiso 1 1 calc R . .
H58B H 0.3255 0.7979 0.0525 0.079 Uiso 1 1 calc R . .
H58C H 0.3456 0.6893 0.0332 0.079 Uiso 1 1 calc R . .
C59 C 0.0061(4) 0.7021(6) 0.0342(3) 0.037(2) Uani 1 1 d . . .
H59A H -0.0227 0.7605 0.0156 0.044 Uiso 1 1 calc R . .
H59B H 0.0184 0.7192 0.0690 0.044 Uiso 1 1 calc R . .
C60 C -0.0402(4) 0.6038(6) 0.0237(3) 0.048(2) Uani 1 1 d . . .
H60A H -0.0843 0.6154 0.0324 0.073 Uiso 1 1 calc R . .
H60B H -0.0127 0.5460 0.0428 0.073 Uiso 1 1 calc R . .
H60C H -0.0534 0.5870 -0.0108 0.073 Uiso 1 1 calc R . .
C61 C 0.2362(4) 0.9625(6) 0.1059(3) 0.0345(19) Uani 1 1 d . . .
C62 C 0.2034(4) 1.0414(6) 0.0735(3) 0.036(2) Uani 1 1 d . . .
C63 C 0.2418(5) 1.1305(6) 0.0683(3) 0.043(2) Uani 1 1 d . . .
H63A H 0.2181 1.1842 0.0466 0.051 Uiso 1 1 calc R . .
C64 C 0.3143(5) 1.1399(6) 0.0949(3) 0.048(2) Uani 1 1 d . . .
H64A H 0.3405 1.1998 0.0910 0.058 Uiso 1 1 calc R . .
C65 C 0.3485(5) 1.0641(6) 0.1266(3) 0.043(2) Uani 1 1 d . . .
H65A H 0.3985 1.0713 0.1443 0.052 Uiso 1 1 calc R . .
C66 C 0.3106(4) 0.9757(6) 0.1332(3) 0.038(2) Uani 1 1 d . . .
C67 C 0.3493(4) 0.8941(6) 0.1688(3) 0.047(2) Uani 1 1 d . . .
H67A H 0.3125 0.8516 0.1771 0.056 Uiso 1 1 calc R . .
H67B H 0.3750 0.8476 0.1527 0.056 Uiso 1 1 calc R . .
C68 C 0.4028(4) 0.9322(7) 0.2150(3) 0.058(3) Uani 1 1 d . . .
H68A H 0.4217 0.8731 0.2365 0.087 Uiso 1 1 calc R . .
H68B H 0.3789 0.9810 0.2308 0.087 Uiso 1 1 calc R . .
H68C H 0.4428 0.9675 0.2078 0.087 Uiso 1 1 calc R . .
C69 C 0.1260(4) 1.0309(6) 0.0422(3) 0.047(2) Uani 1 1 d . . .
H69A H 0.1029 1.1004 0.0379 0.057 Uiso 1 1 calc R . .
H69B H 0.1000 0.9862 0.0589 0.057 Uiso 1 1 calc R . .
C70 C 0.1179(5) 0.9842(6) -0.0079(3) 0.054(2) Uani 1 1 d . . .
H70A H 0.0665 0.9742 -0.0258 0.082 Uiso 1 1 calc R . .
H70B H 0.1429 0.9170 -0.0039 0.082 Uiso 1 1 calc R . .
H70C H 0.1393 1.0316 -0.0259 0.082 Uiso 1 1 calc R . .
C71 C 0.1463(4) 0.7672(5) 0.1747(2) 0.0300(18) Uani 1 1 d . . .
C72 C 0.1870(4) 0.7080(5) 0.2154(2) 0.0277(17) Uani 1 1 d . . .
C73 C 0.1665(4) 0.7013(5) 0.2571(3) 0.0334(19) Uani 1 1 d . . .
H73A H 0.1939 0.6598 0.2835 0.040 Uiso 1 1 calc R . .
C74 C 0.1062(4) 0.7554(5) 0.2598(3) 0.035(2) Uani 1 1 d . . .
H74A H 0.0922 0.7508 0.2881 0.042 Uiso 1 1 calc R . .
C75 C 0.0669(4) 0.8153(5) 0.2218(3) 0.0332(19) Uani 1 1 d . . .
H75A H 0.0264 0.8532 0.2243 0.040 Uiso 1 1 calc R . .
C76 C 0.0853(4) 0.8218(5) 0.1795(3) 0.0286(18) Uani 1 1 d . . .
C77 C 0.0411(4) 0.8926(5) 0.1394(3) 0.0356(19) Uani 1 1 d . . .
H77A H -0.0110 0.8831 0.1352 0.043 Uiso 1 1 calc R . .
H77B H 0.0491 0.8729 0.1087 0.043 Uiso 1 1 calc R . .
C78 C 0.0611(4) 1.0071(5) 0.1501(3) 0.042(2) Uani 1 1 d . . .
H78A H 0.0292 1.0504 0.1245 0.063 Uiso 1 1 calc R . .
H78B H 0.1115 1.0180 0.1515 0.063 Uiso 1 1 calc R . .
H78C H 0.0555 1.0261 0.1813 0.063 Uiso 1 1 calc R . .
C79 C 0.2544(4) 0.6492(6) 0.2152(2) 0.036(2) Uani 1 1 d . . .
H79A H 0.2634 0.6614 0.1841 0.043 Uiso 1 1 calc R . .
H79B H 0.2464 0.5737 0.2179 0.043 Uiso 1 1 calc R . .
C80 C 0.3215(4) 0.6829(8) 0.2570(3) 0.062(3) Uani 1 1 d . . .
H80A H 0.3647 0.6492 0.2535 0.093 Uiso 1 1 calc R . .
H80B H 0.3156 0.6626 0.2879 0.093 Uiso 1 1 calc R . .
H80C H 0.3271 0.7586 0.2562 0.093 Uiso 1 1 calc R . .

loop_
_atom_site_aniso_label
_atom_site_aniso_U_11
_atom_site_aniso_U_22
_atom_site_aniso_U_33
_atom_site_aniso_U_23
_atom_site_aniso_U_13
_atom_site_aniso_U_12
Mg1 0.0339(14) 0.0239(13) 0.0334(14) -0.0003(11) 0.0153(12) 0.0002(11)
Mg2 0.0358(15) 0.0215(13) 0.0358(14) 0.0000(12) 0.0185(13) 0.0002(12)
Mg3 0.0344(15) 0.0266(14) 0.0340(14) 0.0018(12) 0.0163(12) -0.0010(12)
Mg4 0.0366(15) 0.0291(14) 0.0369(15) -0.0019(12) 0.0169(13) -0.0047(12)
C1 0.029(4) 0.028(4) 0.026(4) 0.002(3) 0.014(4) -0.002(3)
C2 0.036(5) 0.030(4) 0.026(4) 0.005(4) 0.014(4) -0.009(4)
C3 0.056(6) 0.028(5) 0.032(4) -0.005(4) 0.019(4) -0.006(4)
C4 0.053(6) 0.029(5) 0.046(5) 0.008(4) 0.035(5) 0.009(4)
C5 0.028(4) 0.038(5) 0.045(5) 0.008(4) 0.009(4) 0.010(4)
C6 0.031(4) 0.019(4) 0.037(4) 0.005(3) 0.011(4) -0.001(3)
C7 0.034(4) 0.032(5) 0.039(4) -0.004(4) 0.007(4) 0.000(4)
C8 0.044(5) 0.035(5) 0.035(4) 0.000(4) -0.002(4) 0.004(4)
C9 0.046(5) 0.029(4) 0.031(4) 0.005(4) 0.019(4) -0.009(4)
C10 0.049(5) 0.038(5) 0.035(4) -0.001(4) 0.019(4) -0.002(4)
C11 0.033(4) 0.020(4) 0.037(4) 0.000(4) 0.019(4) 0.005(3)
C12 0.033(4) 0.015(4) 0.031(4) 0.003(3) 0.011(4) -0.001(3)
C13 0.043(5) 0.029(4) 0.038(5) 0.005(4) 0.018(4) -0.005(4)
C14 0.044(5) 0.041(5) 0.038(5) 0.004(4) 0.024(4) -0.008(4)
C15 0.037(5) 0.041(5) 0.026(4) 0.003(4) 0.015(4) -0.004(4)
C16 0.029(4) 0.020(4) 0.037(4) 0.001(4) 0.016(4) -0.002(3)
C17 0.057(5) 0.029(4) 0.037(4) -0.003(4) 0.028(4) -0.002(4)
C18 0.053(6) 0.044(5) 0.056(5) -0.003(4) 0.026(5) -0.013(4)
C19 0.035(4) 0.027(4) 0.040(4) 0.009(4) 0.013(4) 0.001(4)
C20 0.055(6) 0.030(4) 0.043(5) 0.003(4) 0.023(4) 0.000(4)
C21 0.028(4) 0.033(4) 0.025(4) 0.002(3) 0.013(4) 0.000(4)
C22 0.031(4) 0.025(4) 0.027(4) 0.004(3) 0.006(4) 0.009(4)
C23 0.042(5) 0.027(4) 0.032(4) 0.002(4) 0.008(4) 0.003(4)
C24 0.052(5) 0.022(4) 0.043(5) -0.006(4) 0.011(5) 0.004(4)
C25 0.044(5) 0.029(5) 0.041(5) 0.001(4) 0.023(4) 0.006(4)
C26 0.041(5) 0.023(4) 0.026(4) 0.001(3) 0.009(4) -0.004(4)
C27 0.047(5) 0.034(5) 0.057(5) 0.001(4) 0.033(5) 0.006(4)
C28 0.055(6) 0.040(5) 0.065(6) -0.003(5) 0.030(5) -0.004(4)
C29 0.042(5) 0.029(4) 0.034(4) 0.005(4) 0.014(4) -0.003(4)
C30 0.043(5) 0.055(6) 0.043(5) 0.013(4) 0.016(4) -0.004(4)
C31 0.025(4) 0.021(4) 0.039(4) -0.004(3) 0.012(4) 0.003(3)
C32 0.038(5) 0.014(4) 0.044(5) 0.001(3) 0.022(4) 0.002(3)
C33 0.040(5) 0.040(5) 0.034(5) 0.001(4) 0.008(4) -0.005(4)
C34 0.058(6) 0.054(6) 0.032(5) 0.012(4) 0.013(5) -0.009(5)
C35 0.042(5) 0.037(5) 0.040(5) -0.001(4) 0.020(4) -0.001(4)
C36 0.038(5) 0.019(4) 0.033(4) -0.001(3) 0.009(4) -0.001(4)
C37 0.037(5) 0.036(5) 0.034(4) -0.005(4) 0.014(4) -0.008(4)
C38 0.032(5) 0.045(5) 0.050(5) -0.001(4) 0.015(4) -0.002(4)
C39 0.033(4) 0.034(5) 0.033(4) 0.005(4) 0.009(4) 0.003(4)
C40 0.046(5) 0.044(5) 0.032(4) 0.001(4) 0.007(4) -0.008(4)
C41 0.029(4) 0.020(4) 0.030(4) 0.004(3) 0.011(4) 0.001(3)
C42 0.028(4) 0.028(4) 0.028(4) -0.001(3) 0.006(4) -0.002(4)
C43 0.039(5) 0.033(5) 0.039(5) 0.001(4) 0.018(4) -0.007(4)
C44 0.047(5) 0.023(4) 0.040(5) 0.002(4) 0.013(4) -0.008(4)
C45 0.046(5) 0.025(4) 0.039(5) 0.000(4) 0.005(4) 0.002(4)
C46 0.037(4) 0.026(4) 0.025(4) 0.002(4) 0.009(4) -0.001(4)
C47 0.048(5) 0.034(5) 0.043(5) 0.002(4) 0.020(4) 0.008(4)
C48 0.040(5) 0.065(6) 0.050(5) -0.004(5) 0.018(5) 0.004(5)
C49 0.037(5) 0.023(4) 0.038(4) 0.003(4) 0.015(4) 0.007(4)
C50 0.051(5) 0.041(5) 0.053(5) 0.006(4) 0.031(5) 0.005(4)
C51 0.035(5) 0.028(4) 0.036(4) 0.005(4) 0.010(4) 0.000(4)
C52 0.040(5) 0.034(5) 0.038(5) -0.003(4) 0.017(4) -0.008(4)
C53 0.042(5) 0.066(6) 0.031(4) 0.006(4) 0.014(4) -0.015(5)
C54 0.060(6) 0.063(6) 0.036(5) -0.010(4) 0.023(5) -0.025(5)
C55 0.037(5) 0.049(5) 0.047(5) -0.008(4) 0.021(5) -0.013(4)
C56 0.041(5) 0.027(4) 0.034(4) 0.002(4) 0.016(4) -0.008(4)
C57 0.040(5) 0.036(5) 0.037(4) -0.002(4) 0.015(4) 0.001(4)
C58 0.041(5) 0.073(6) 0.044(5) -0.005(5) 0.014(4) -0.005(5)
C59 0.042(5) 0.031(4) 0.037(5) -0.002(4) 0.011(4) -0.003(4)
C60 0.038(5) 0.048(5) 0.057(5) -0.003(5) 0.011(4) -0.002(4)
C61 0.031(5) 0.043(5) 0.034(4) -0.015(4) 0.018(4) -0.003(4)
C62 0.052(5) 0.033(5) 0.034(4) -0.004(4) 0.026(4) 0.004(4)
C63 0.065(6) 0.029(5) 0.042(5) 0.002(4) 0.029(5) 0.002(4)
C64 0.071(7) 0.035(5) 0.048(5) -0.012(4) 0.033(5) -0.018(5)
C65 0.049(5) 0.045(5) 0.042(5) -0.016(4) 0.021(5) -0.008(5)
C66 0.046(5) 0.032(5) 0.039(5) -0.010(4) 0.017(4) 0.003(4)
C67 0.049(5) 0.047(5) 0.045(5) -0.012(4) 0.016(5) -0.016(5)
C68 0.050(6) 0.060(6) 0.058(6) -0.007(5) 0.010(5) 0.004(5)
C69 0.048(6) 0.045(5) 0.050(5) 0.006(4) 0.017(5) -0.003(4)
C70 0.071(6) 0.047(6) 0.044(5) 0.002(4) 0.018(5) -0.006(5)
C71 0.034(4) 0.025(4) 0.031(4) -0.002(4) 0.010(4) -0.008(4)
C72 0.033(4) 0.022(4) 0.031(4) -0.006(3) 0.014(4) -0.005(3)
C73 0.042(5) 0.026(4) 0.037(5) 0.001(4) 0.019(4) 0.002(4)
C74 0.057(5) 0.025(4) 0.033(4) -0.001(4) 0.027(4) 0.000(4)
C75 0.042(5) 0.024(4) 0.042(5) -0.008(4) 0.025(4) -0.001(4)
C76 0.035(4) 0.015(4) 0.040(5) -0.008(3) 0.018(4) -0.006(3)
C77 0.033(5) 0.034(5) 0.037(5) -0.002(4) 0.008(4) 0.000(4)
C78 0.049(5) 0.033(5) 0.043(5) 0.005(4) 0.015(4) 0.006(4)
C79 0.037(5) 0.048(5) 0.032(4) 0.003(4) 0.024(4) 0.007(4)
C80 0.043(5) 0.102(8) 0.045(5) 0.011(5) 0.019(5) 0.020(5)

loop_
_atom_type_symbol
_atom_type_description
_atom_type_scat_dispersion_real
_atom_type_scat_dispersion_imag
_atom_type_scat_source
C C 0.0033 0.0016 'International Tables Vol C Tables 4.2.6.8 and 6.1.1.4'
H H 0.0000 0.0000 'International Tables Vol C Tables 4.2.6.8 and 6.1.1.4'
Mg Mg 0.0486 0.0363 'International Tables Vol C Tables 4.2.6.8 and 6.1.1.4'

loop_
_geom_angle_atom_site_label_1
_geom_angle_atom_site_label_2
_geom_angle_atom_site_label_3
_geom_angle
_geom_angle_site_symmetry_1
_geom_angle_site_symmetry_3
_geom_angle_publ_flag
C1 Mg1 C11 127.1(3) . . ?
C1 Mg1 C31 129.3(3) . . ?
C11 Mg1 C31 103.2(3) . . ?
C1 Mg1 Mg2 172.7(2) . . ?
C11 Mg1 Mg2 51.97(18) . . ?
C31 Mg1 Mg2 51.22(18) . . ?
C21 Mg2 C31 129.8(3) . . ?
C21 Mg2 C11 125.4(3) . . ?
C31 Mg2 C11 104.8(3) . . ?
C21 Mg2 Mg1 177.2(2) . . ?
C31 Mg2 Mg1 52.96(18) . . ?
C11 Mg2 Mg1 51.86(18) . . ?
C21 Mg2 C32 108.1(2) . . ?
C31 Mg2 C32 30.4(2) . . ?
C11 Mg2 C32 120.5(2) . . ?
Mg1 Mg2 C32 74.21(16) . . ?
C41 Mg3 C51 129.5(3) . . ?
C41 Mg3 C71 127.1(3) . . ?
C51 Mg3 C71 103.4(3) . . ?
C41 Mg3 Mg4 176.0(2) . . ?
C51 Mg3 Mg4 53.12(19) . . ?
C71 Mg3 Mg4 50.61(19) . . ?
C41 Mg3 C72 104.3(2) . . ?
C51 Mg3 C72 123.1(2) . . ?
C71 Mg3 C72 30.3(2) . . ?
Mg4 Mg3 C72 72.26(16) . . ?
C61 Mg4 C71 130.8(3) . . ?
C61 Mg4 C51 125.9(3) . . ?
C71 Mg4 C51 103.2(3) . . ?
C61 Mg4 Mg3 172.1(2) . . ?
C71 Mg4 Mg3 52.93(18) . . ?
C51 Mg4 Mg3 50.63(19) . . ?
C2 C1 C6 117.8(7) . . ?
C2 C1 Mg1 125.4(5) . . ?
C6 C1 Mg1 116.2(5) . . ?
C3 C2 C1 120.1(7) . . ?
C3 C2 C9 118.4(7) . . ?
C1 C2 C9 121.4(7) . . ?
C4 C3 C2 121.1(7) . . ?
C5 C4 C3 120.3(7) . . ?
C4 C5 C6 119.2(7) . . ?
C5 C6 C1 121.5(7) . . ?
C5 C6 C7 117.8(6) . . ?
C1 C6 C7 120.5(6) . . ?
C6 C7 C8 112.3(6) . . ?
C2 C9 C10 113.0(6) . . ?
C16 C11 C12 116.6(6) . . ?
C16 C11 Mg1 129.3(5) . . ?
C12 C11 Mg1 106.2(5) . . ?
C16 C11 Mg2 102.4(4) . . ?
C12 C11 Mg2 120.2(5) . . ?
Mg1 C11 Mg2 76.2(2) . . ?
C13 C12 C11 120.7(6) . . ?
C13 C12 C19 117.7(6) . . ?
C11 C12 C19 121.6(6) . . ?
C14 C13 C12 120.6(7) . . ?
C15 C14 C13 120.1(7) . . ?
C14 C15 C16 120.5(7) . . ?
C15 C16 C11 121.5(6) . . ?
C15 C16 C17 117.8(6) . . ?
C11 C16 C17 120.7(6) . . ?
C18 C17 C16 114.8(6) . . ?
C12 C19 C20 113.9(6) . . ?
C26 C21 C22 117.4(7) . . ?
C26 C21 Mg2 119.4(5) . . ?
C22 C21 Mg2 123.1(5) . . ?
C23 C22 C21 120.5(7) . . ?
C23 C22 C29 118.3(7) . . ?
C21 C22 C29 121.2(6) . . ?
C24 C23 C22 119.9(7) . . ?
C25 C24 C23 120.9(7) . . ?
C24 C25 C26 118.6(7) . . ?
C25 C26 C21 122.7(7) . . ?
C25 C26 C27 119.1(7) . . ?
C21 C26 C27 118.1(6) . . ?
C28 C27 C26 119.7(7) . . ?
C22 C29 C30 115.0(6) . . ?
C36 C31 C32 116.0(6) . . ?
C36 C31 Mg2 123.4(5) . . ?
C32 C31 Mg2 96.8(5) . . ?
C36 C31 Mg1 109.9(5) . . ?
C32 C31 Mg1 128.3(5) . . ?
Mg2 C31 Mg1 75.8(2) . . ?
C33 C32 C31 122.1(7) . . ?
C33 C32 C39 117.0(7) . . ?
C31 C32 C39 121.0(6) . . ?
C33 C32 Mg2 140.1(5) . . ?
C31 C32 Mg2 52.8(4) . . ?
C39 C32 Mg2 81.7(4) . . ?
C32 C33 C34 120.6(7) . . ?
C35 C34 C33 120.1(7) . . ?
C34 C35 C36 119.5(7) . . ?
C35 C36 C31 121.7(7) . . ?
C35 C36 C37 116.4(7) . . ?
C31 C36 C37 121.9(6) . . ?
C36 C37 C38 113.6(6) . . ?
C40 C39 C32 110.9(6) . . ?
C46 C41 C42 117.1(6) . . ?
C46 C41 Mg3 122.1(5) . . ?
C42 C41 Mg3 120.6(5) . . ?
C43 C42 C41 121.1(7) . . ?
C43 C42 C49 120.4(7) . . ?
C41 C42 C49 118.4(6) . . ?
C44 C43 C42 120.5(7) . . ?
C43 C44 C45 119.9(7) . . ?
C44 C45 C46 120.4(7) . . ?
C41 C46 C45 120.8(7) . . ?
C41 C46 C47 120.5(6) . . ?
C45 C46 C47 118.6(7) . . ?
C48 C47 C46 113.2(6) . . ?
C50 C49 C42 118.7(6) . . ?
C52 C51 C56 116.5(7) . . ?
C52 C51 Mg3 103.0(5) . . ?
C56 C51 Mg3 129.5(5) . . ?
C52 C51 Mg4 122.0(5) . . ?
C56 C51 Mg4 105.0(5) . . ?
Mg3 C51 Mg4 76.2(2) . . ?
C53 C52 C51 121.8(8) . . ?
C53 C52 C59 115.7(7) . . ?
C51 C52 C59 122.5(7) . . ?
C54 C53 C52 120.3(8) . . ?
C53 C54 C55 119.5(7) . . ?
C56 C55 C54 120.8(8) . . ?
C55 C56 C51 121.1(7) . . ?
C55 C56 C57 118.8(7) . . ?
C51 C56 C57 120.1(6) . . ?
C56 C57 C58 116.4(6) . . ?
C52 C59 C60 113.5(6) . . ?
C62 C61 C66 117.2(7) . . ?
C62 C61 Mg4 122.3(5) . . ?
C66 C61 Mg4 120.5(6) . . ?
C61 C62 C63 121.5(7) . . ?
C61 C62 C69 120.1(7) . . ?
C63 C62 C69 118.4(7) . . ?
C64 C63 C62 119.6(8) . . ?
C65 C64 C63 120.7(8) . . ?
C64 C65 C66 120.5(8) . . ?
C65 C66 C61 120.4(7) . . ?
C65 C66 C67 119.5(7) . . ?
C61 C66 C67 120.0(7) . . ?
C68 C67 C66 116.4(7) . . ?
C62 C69 C70 113.0(7) . . ?
C72 C71 C76 116.3(6) . . ?
C72 C71 Mg4 128.6(5) . . ?
C76 C71 Mg4 112.6(5) . . ?
C72 C71 Mg3 94.9(4) . . ?
C76 C71 Mg3 116.9(5) . . ?
Mg4 C71 Mg3 76.5(2) . . ?
C73 C72 C71 121.6(7) . . ?
C73 C72 C79 117.3(6) . . ?
C71 C72 C79 121.1(6) . . ?
C73 C72 Mg3 131.5(5) . . ?
C71 C72 Mg3 54.8(3) . . ?
C79 C72 Mg3 86.2(4) . . ?
C74 C73 C72 119.9(7) . . ?
C75 C74 C73 120.1(7) . . ?
C74 C75 C76 121.1(7) . . ?
C75 C76 C71 121.0(7) . . ?
C75 C76 C77 118.4(7) . . ?
C71 C76 C77 120.5(7) . . ?
C76 C77 C78 112.0(6) . . ?
C72 C79 C80 112.0(6) . . ?

loop_
_geom_bond_atom_site_label_1
_geom_bond_atom_site_label_2
_geom_bond_distance
_geom_bond_site_symmetry_2
_geom_bond_publ_flag
Mg1 C1 2.121(7) . ?
Mg1 C11 2.259(7) . ?
Mg1 C31 2.296(7) . ?
Mg1 Mg2 2.789(3) . ?
Mg2 C21 2.114(7) . ?
Mg2 C31 2.243(7) . ?
Mg2 C11 2.263(7) . ?
Mg2 C32 2.795(8) . ?
Mg3 C41 2.100(7) . ?
Mg3 C51 2.228(8) . ?
Mg3 C71 2.298(7) . ?
Mg3 Mg4 2.800(3) . ?
Mg3 C72 2.802(7) . ?
Mg4 C61 2.123(8) . ?
Mg4 C71 2.226(7) . ?
Mg4 C51 2.306(7) . ?
C1 C2 1.401(9) . ?
C1 C6 1.411(9) . ?
C2 C3 1.400(10) . ?
C2 C9 1.500(9) . ?
C3 C4 1.381(10) . ?
C4 C5 1.380(10) . ?
C5 C6 1.407(9) . ?
C6 C7 1.519(9) . ?
C7 C8 1.540(10) . ?
C9 C10 1.534(9) . ?
C11 C16 1.415(9) . ?
C11 C12 1.420(9) . ?
C12 C13 1.387(9) . ?
C12 C19 1.513(9) . ?
C13 C14 1.384(9) . ?
C14 C15 1.367(9) . ?
C15 C16 1.384(9) . ?
C16 C17 1.531(10) . ?
C17 C18 1.520(9) . ?
C19 C20 1.537(9) . ?
C21 C26 1.400(9) . ?
C21 C22 1.405(9) . ?
C22 C23 1.405(9) . ?
C22 C29 1.512(10) . ?
C23 C24 1.388(10) . ?
C24 C25 1.387(10) . ?
C25 C26 1.390(9) . ?
C26 C27 1.523(10) . ?
C27 C28 1.488(10) . ?
C29 C30 1.518(9) . ?
C31 C36 1.419(9) . ?
C31 C32 1.423(9) . ?
C32 C33 1.372(10) . ?
C32 C39 1.526(9) . ?
C33 C34 1.390(10) . ?
C34 C35 1.388(10) . ?
C35 C36 1.407(10) . ?
C36 C37 1.502(9) . ?
C37 C38 1.519(10) . ?
C39 C40 1.525(10) . ?
C41 C46 1.406(9) . ?
C41 C42 1.419(9) . ?
C42 C43 1.395(9) . ?
C42 C49 1.516(9) . ?
C43 C44 1.378(10) . ?
C44 C45 1.382(10) . ?
C45 C46 1.408(10) . ?
C46 C47 1.519(10) . ?
C47 C48 1.515(10) . ?
C49 C50 1.499(9) . ?
C51 C52 1.412(9) . ?
C51 C56 1.423(10) . ?
C52 C53 1.396(10) . ?
C52 C59 1.519(10) . ?
C53 C54 1.376(11) . ?
C54 C55 1.399(10) . ?
C55 C56 1.383(10) . ?
C56 C57 1.509(10) . ?
C57 C58 1.509(10) . ?
C59 C60 1.526(10) . ?
C61 C62 1.397(10) . ?
C61 C66 1.424(10) . ?
C62 C63 1.403(10) . ?
C62 C69 1.499(10) . ?
C63 C64 1.384(11) . ?
C64 C65 1.363(11) . ?
C65 C66 1.403(10) . ?
C66 C67 1.500(10) . ?
C67 C68 1.500(10) . ?
C69 C70 1.544(10) . ?
C71 C72 1.420(9) . ?
C71 C76 1.426(9) . ?
C72 C73 1.398(9) . ?
C72 C79 1.518(9) . ?
C73 C74 1.391(10) . ?
C74 C75 1.367(9) . ?
C75 C76 1.393(10) . ?
C76 C77 1.516(9) . ?
C77 C78 1.529(9) . ?
C79 C80 1.539(10) . ?
